data_4079527
loop_
_publ_author_name
'Wong, Chin Min'
'Vuong, Khuong Q.'
'Gatus, Mark R. D.'
'Hua, Carol'
'Bhadbhade, Mohan'
'Messerle, Barbara A.'

_publ_section_title
;
 Catalyzed Tandem C--N/C--C Bond Formation for the Synthesis of Tricyclic
 Indoles using Ir(III) Pyrazolyl-1,2,3-Triazolyl Complexes
;
_journal_issue 21
_journal_name_full Organometallics
_journal_page_first 7500
_journal_paper_doi 10.1021/om300792b
_journal_volume 31
_journal_year 2012
_chemical_formula_moiety '(C17 H23 Cl N4 Rh), (C32 H12 B F24), 0.125(C Cl2)'
_chemical_formula_sum 'C49.12 H35 B Cl1.25 F24 N4 Rh'
_chemical_formula_weight 1295.34
_chemical_name_systematic
; 
 ? 
;
_space_group_IT_number 15
_symmetry_cell_setting monoclinic
_symmetry_space_group_name_Hall '-C 2yc'
_symmetry_space_group_name_H-M 'C 1 2/c 1'
_atom_sites_solution_hydrogens geom
_atom_sites_solution_primary direct
_atom_sites_solution_secondary difmap
_audit_creation_method SHELXL-97
_cell_angle_alpha 90.00
_cell_angle_beta 104.623(2)
_cell_angle_gamma 90.00
_cell_formula_units_Z 8
_cell_length_a 28.8126(10)
_cell_length_b 12.8881(4)
_cell_length_c 29.9049(11)
_cell_measurement_reflns_used 7504
_cell_measurement_temperature 152(2)
_cell_measurement_theta_max 24.620
_cell_measurement_theta_min 2.353
_cell_volume 10745.2(6)
_computing_cell_refinement '<i>APEX2 </i>(Bruker, 2007)'
_computing_data_collection '<i>APEX2 </i>(Bruker, 2007)'
_computing_data_reduction '<i>APEX2 </i>(Bruker, 2007)'
_computing_molecular_graphics '<i>SHELXTL-Plus</i> (Sheldrick, 2008)'
_computing_structure_refinement '<i>SHELXL-97</i> (Sheldrick, 2008)'
_computing_structure_solution '<i>SHELXS-97</i> (Sheldrick, 2008)'
_diffrn_ambient_temperature 152(2)
_diffrn_measured_fraction_theta_full 0.999
_diffrn_measured_fraction_theta_max 0.999
_diffrn_measurement_device_type 'Bruker kappa APEXII CCD Diffractometer'
_diffrn_measurement_method '\f scans, and \w scans with \k offsets'
_diffrn_radiation_monochromator graphite
_diffrn_radiation_source 'fine-focus sealed tube'
_diffrn_radiation_type MoK\a
_diffrn_radiation_wavelength 0.71073
_diffrn_reflns_av_R_equivalents 0.0530
_diffrn_reflns_av_sigmaI/netI 0.0477
_diffrn_reflns_limit_h_max 34
_diffrn_reflns_limit_h_min -34
_diffrn_reflns_limit_k_max 15
_diffrn_reflns_limit_k_min -14
_diffrn_reflns_limit_l_max 35
_diffrn_reflns_limit_l_min -35
_diffrn_reflns_number 39871
_diffrn_reflns_theta_full 25.00
_diffrn_reflns_theta_max 25.00
_diffrn_reflns_theta_min 1.81
_exptl_absorpt_coefficient_mu 0.502
_exptl_absorpt_correction_T_max 0.9739
_exptl_absorpt_correction_T_min 0.9133
_exptl_absorpt_correction_type multi-scan
_exptl_absorpt_process_details 'SADABS (Bruker, 2001)'
_exptl_crystal_colour yellow
_exptl_crystal_density_diffrn 1.601
_exptl_crystal_density_method 'not measured'
_exptl_crystal_description Blocks
_exptl_crystal_F_000 5160
_exptl_crystal_size_max 0.18
_exptl_crystal_size_mid 0.15
_exptl_crystal_size_min 0.05
_refine_diff_density_max 1.472
_refine_diff_density_min -0.942
_refine_diff_density_rms 0.129
_refine_ls_extinction_method none
_refine_ls_goodness_of_fit_ref 1.461
_refine_ls_hydrogen_treatment constr
_refine_ls_matrix_type full
_refine_ls_number_parameters 759
_refine_ls_number_reflns 9456
_refine_ls_number_restraints 124
_refine_ls_restrained_S_all 1.500
_refine_ls_R_factor_all 0.1026
_refine_ls_R_factor_gt 0.0748
_refine_ls_shift/su_max 0.005
_refine_ls_shift/su_mean 0.000
_refine_ls_structure_factor_coef Fsqd
_refine_ls_weighting_details 'calc w=1/[\s^2^(Fo^2^)+(0.1000P)^2^+15.0000P] where P=(Fo^2^+2Fc^2^)/3'
_refine_ls_weighting_scheme calc
_refine_ls_wR_factor_gt 0.2038
_refine_ls_wR_factor_ref 0.2218
_reflns_number_gt 7065
_reflns_number_total 9456
_reflns_threshold_expression >2sigma(I)
_cod_data_source_file om300792b_si_003.cif
_cod_data_source_block chinmin2_c2byc
_cod_depositor_comments
;
The following automatic conversions were performed:

'_symmetry_cell_setting' value 'Monoclinic' changed to 'monoclinic'
according to /home/saulius/struct/CIF-dictionaries/cif_core.dic
dictionary named 'cif_core.dic' version 2.4.2 from
2011-04-26.

'_exptl_absorpt_correction_type' value 'Multi-scan'
changed to 'multi-scan' according to
/home/saulius/struct/CIF-dictionaries/cif_core.dic dictionary named
'cif_core.dic' version 2.4.2 from 2011-04-26.

Automatic conversion script
Id: cif_fix_values 1891 2012-01-12 08:04:46Z andrius 
;
_cod_original_sg_symbol_H-M 'C 2/c  '
_cod_database_code 4079527

loop_
_symmetry_equiv_pos_as_xyz
'x, y, z'
'-x, y, -z+1/2'
'x+1/2, y+1/2, z'
'-x+1/2, y+1/2, -z+1/2'
'-x, -y, -z'
'x, -y, z-1/2'
'-x+1/2, -y+1/2, -z'
'x+1/2, -y+1/2, z-1/2'

loop_
_atom_site_label
_atom_site_type_symbol
_atom_site_fract_x
_atom_site_fract_y
_atom_site_fract_z
_atom_site_U_iso_or_equiv
_atom_site_adp_type
_atom_site_occupancy
_atom_site_symmetry_multiplicity
_atom_site_calc_flag
_atom_site_refinement_flags
_atom_site_disorder_assembly
_atom_site_disorder_group
Rh1 Rh 0.248339(16) 0.87384(4) 0.197951(15) 0.02261(18) Uani 1 1 d . . .
N1 N 0.2620(2) 0.9302(4) 0.30007(18) 0.0381(14) Uani 1 1 d . . .
N2 N 0.2301(2) 0.8968(4) 0.26125(19) 0.0357(13) Uani 1 1 d . . .
C3 C 0.1888(3) 0.8868(6) 0.2728(3) 0.0464(19) Uani 1 1 d . . .
H3 H 0.1599 0.8629 0.2526 0.056 Uiso 1 1 calc R . .
C4 C 0.1936(4) 0.9160(7) 0.3185(3) 0.061(3) Uani 1 1 d . . .
H4 H 0.1692 0.9171 0.3348 0.073 Uiso 1 1 calc R . .
C5 C 0.2399(4) 0.9425(6) 0.3346(3) 0.060(3) Uani 1 1 d . . .
H5 H 0.2546 0.9658 0.3650 0.072 Uiso 1 1 calc R . .
C1A C 0.3101(3) 0.9591(5) 0.2981(2) 0.0412(18) Uani 1 1 d . . .
H2A H 0.3083 1.0182 0.2766 0.049 Uiso 1 1 calc R . .
H1A H 0.3286 0.9816 0.3291 0.049 Uiso 1 1 calc R . .
N1' N 0.3343(2) 0.8738(4) 0.28277(19) 0.0375(14) Uani 1 1 d . . .
N2' N 0.31668(19) 0.8319(4) 0.24033(17) 0.0298(12) Uani 1 1 d . . .
C3' C 0.3482(2) 0.7627(6) 0.2352(3) 0.0392(17) Uani 1 1 d . . .
H3' H 0.3449 0.7203 0.2086 0.047 Uiso 1 1 calc R . .
C4' C 0.3869(3) 0.7591(6) 0.2734(3) 0.046(2) Uani 1 1 d . . .
H4' H 0.4143 0.7156 0.2780 0.055 Uiso 1 1 calc R . .
C5' C 0.3773(3) 0.8313(6) 0.3033(3) 0.047(2) Uani 1 1 d . . .
H5' H 0.3971 0.8485 0.3328 0.056 Uiso 1 1 calc R . .
C1B C 0.2298(2) 0.8744(5) 0.1232(2) 0.0303(14) Uani 1 1 d . . .
C2B C 0.2729(2) 0.9320(5) 0.1406(2) 0.0290(14) Uani 1 1 d . . .
C3B C 0.2628(2) 1.0167(5) 0.16790(19) 0.0262(14) Uani 1 1 d . . .
C4B C 0.2130(2) 1.0129(5) 0.1666(2) 0.0281(14) Uani 1 1 d . . .
C5B C 0.1925(2) 0.9234(5) 0.1401(2) 0.0311(15) Uani 1 1 d . . .
C6B C 0.2230(3) 0.7831(6) 0.0917(2) 0.0458(19) Uani 1 1 d . . .
H6A1 H 0.2106 0.8064 0.0597 0.069 Uiso 1 1 calc R . .
H6A2 H 0.2001 0.7349 0.0998 0.069 Uiso 1 1 calc R . .
H6A3 H 0.2538 0.7479 0.0949 0.069 Uiso 1 1 calc R . .
C7B C 0.3209(2) 0.9095(6) 0.1320(2) 0.0416(18) Uani 1 1 d . . .
H7A1 H 0.3215 0.8378 0.1213 0.062 Uiso 1 1 calc R . .
H7A2 H 0.3459 0.9188 0.1608 0.062 Uiso 1 1 calc R . .
H7A3 H 0.3267 0.9570 0.1084 0.062 Uiso 1 1 calc R . .
C8B C 0.2978(3) 1.1000(6) 0.1893(2) 0.0421(18) Uani 1 1 d . . .
H8A1 H 0.3016 1.1487 0.1653 0.063 Uiso 1 1 calc R . .
H8A2 H 0.3289 1.0684 0.2039 0.063 Uiso 1 1 calc R . .
H8A3 H 0.2858 1.1373 0.2127 0.063 Uiso 1 1 calc R . .
C9B C 0.1866(3) 1.0888(6) 0.1884(2) 0.0406(17) Uani 1 1 d . . .
H9A1 H 0.2080 1.1153 0.2169 0.061 Uiso 1 1 calc R . .
H9A2 H 0.1589 1.0546 0.1955 0.061 Uiso 1 1 calc R . .
H9A3 H 0.1755 1.1465 0.1670 0.061 Uiso 1 1 calc R . .
C10B C 0.1411(2) 0.8889(7) 0.1292(3) 0.055(2) Uani 1 1 d . . .
H10A H 0.1247 0.9110 0.0979 0.082 Uiso 1 1 calc R . .
H10B H 0.1253 0.9201 0.1514 0.082 Uiso 1 1 calc R . .
H10C H 0.1398 0.8131 0.1313 0.082 Uiso 1 1 calc R . .
Cl1 Cl 0.22567(7) 0.69656(13) 0.19988(6) 0.0435(5) Uani 1 1 d . . .
B1C B 0.4102(3) 0.2030(6) 0.0940(2) 0.0270(15) Uani 1 1 d . . .
C11C C 0.4246(2) 0.1305(5) 0.1404(2) 0.0255(13) Uani 1 1 d . . .
C12C C 0.4207(2) 0.1638(5) 0.1837(2) 0.0244(13) Uani 1 1 d . . .
H12C H 0.4119 0.2338 0.1872 0.029 Uiso 1 1 calc R . .
C13C C 0.4291(2) 0.0977(5) 0.2221(2) 0.0264(14) Uani 1 1 d . A .
C14C C 0.4417(2) -0.0043(5) 0.2184(2) 0.0312(15) Uani 1 1 d . . .
H14C H 0.4473 -0.0494 0.2443 0.037 Uiso 1 1 calc R . .
C15C C 0.4459(2) -0.0395(5) 0.1758(2) 0.0310(15) Uani 1 1 d . B .
C16C C 0.4376(2) 0.0253(5) 0.1380(2) 0.0296(14) Uani 1 1 d . . .
H16C H 0.4408 -0.0015 0.1093 0.036 Uiso 1 1 calc R . .
C17C C 0.42526(17) 0.1379(4) 0.2674(2) 0.0324(15) Uani 1 1 d D . .
C18C C 0.46002(18) -0.1493(5) 0.17010(19) 0.0429(18) Uani 1 1 d DU . .
F171 F 0.4090(4) 0.0645(6) 0.2918(3) 0.048(2) Uiso 0.50 1 d PD A 1
F172 F 0.4666(2) 0.1725(7) 0.2935(3) 0.0339(18) Uiso 0.50 1 d PD A 1
F173 F 0.3939(3) 0.2174(7) 0.2634(3) 0.0326(18) Uiso 0.50 1 d PD A 1
F174 F 0.4398(6) 0.0635(11) 0.3010(5) 0.049(4) Uiso 0.25 1 d PD A 2
F175 F 0.4560(5) 0.2192(12) 0.2813(6) 0.051(5) Uiso 0.25 1 d PD A 2
F176 F 0.3815(5) 0.1683(13) 0.2693(5) 0.043(4) Uiso 0.25 1 d PD A 2
F177 F 0.3892(5) 0.0910(12) 0.2840(5) 0.030(4) Uiso 0.25 1 d PD A 3
F178 F 0.4651(4) 0.1302(12) 0.3040(5) 0.034(4) Uiso 0.25 1 d PD A 3
F179 F 0.4125(6) 0.2428(9) 0.2674(5) 0.040(4) Uiso 0.25 1 d PD A 3
F181 F 0.4365(4) -0.1913(9) 0.1306(3) 0.062(3) Uiso 0.45 1 d PDU B 1
F182 F 0.5066(2) -0.1557(7) 0.1718(3) 0.027(2) Uiso 0.45 1 d PDU B 1
F183 F 0.4527(4) -0.2097(9) 0.2039(4) 0.063(3) Uiso 0.45 1 d PDU B 1
F184 F 0.4525(4) -0.1768(8) 0.1229(3) 0.027(2) Uiso 0.35 1 d PDU B 2
F185 F 0.5070(3) -0.1713(9) 0.1881(4) 0.036(3) Uiso 0.35 1 d PDU B 2
F186 F 0.4342(4) -0.2214(8) 0.1860(4) 0.031(2) Uiso 0.35 1 d PDU B 2
F187 F 0.4225(6) -0.2147(13) 0.1572(7) 0.035(4) Uiso 0.20 1 d PDU B 3
F188 F 0.4904(7) -0.176(2) 0.1445(7) 0.088(9) Uiso 0.20 1 d PDU B 3
F189 F 0.4829(7) -0.1871(15) 0.2136(5) 0.042(5) Uiso 0.20 1 d PDU B 3
C21C C 0.4462(3) 0.1837(5) 0.0601(2) 0.0358(16) Uani 1 1 d . . .
C22C C 0.4307(4) 0.2135(7) 0.0134(3) 0.059(2) Uani 1 1 d . C .
H22C H 0.3990 0.2390 0.0016 0.070 Uiso 1 1 calc R . .
C23C C 0.4616(5) 0.2057(10) -0.0154(3) 0.093(4) Uani 1 1 d D . .
C24C C 0.5081(5) 0.1659(11) 0.0011(4) 0.098(4) Uani 1 1 d . C .
H24C H 0.5286 0.1573 -0.0191 0.118 Uiso 1 1 calc R . .
C25C C 0.5229(3) 0.1405(9) 0.0454(4) 0.082(4) Uani 1 1 d D . .
C26C C 0.4928(3) 0.1480(6) 0.0755(3) 0.048(2) Uani 1 1 d . C .
H26C H 0.5046 0.1283 0.1069 0.058 Uiso 1 1 calc R . .
C27C C 0.4346(5) 0.2499(11) -0.0649(7) 0.101(7) Uiso 0.60 1 d PDU C 1
F271 F 0.3927(4) 0.2021(9) -0.0852(4) 0.091(3) Uiso 0.60 1 d PDU C 1
F272 F 0.4219(5) 0.3505(10) -0.0683(5) 0.142(5) Uiso 0.60 1 d PD C 1
F273 F 0.4598(5) 0.2405(10) -0.0965(5) 0.126(4) Uiso 0.60 1 d PD C 1
C27" C 0.4519(5) 0.2191(11) -0.0696(7) 0.159(18) Uiso 0.40 1 d PD C 2
F274 F 0.4073(6) 0.2485(13) -0.0798(6) 0.095(5) Uiso 0.40 1 d PD C 2
F275 F 0.4806(5) 0.2942(12) -0.0740(6) 0.099(5) Uiso 0.40 1 d PD C 2
F276 F 0.4591(5) 0.1352(11) -0.0910(6) 0.088(4) Uiso 0.40 1 d PD C 2
C28C C 0.5733(4) 0.0863(7) 0.0689(3) 0.064(4) Uiso 0.65 1 d PDU C 2
F284 F 0.5719(7) 0.0046(13) 0.0990(5) 0.091(5) Uiso 0.35 1 d PD D 1
F285 F 0.5804(6) 0.0442(10) 0.0281(5) 0.045(4) Uiso 0.35 1 d PD E 1
F286 F 0.6117(7) 0.1496(16) 0.0887(6) 0.113(9) Uiso 0.35 1 d PD F 1
F281 F 0.5844(7) 0.0506(14) 0.1133(5) 0.072(5) Uiso 0.30 1 d PDU C 2
F282 F 0.5921(4) 0.0119(9) 0.0462(4) 0.022(3) Uiso 0.30 1 d PDU C 2
F283 F 0.6059(5) 0.1663(11) 0.0712(6) 0.048(4) Uiso 0.30 1 d PDU C 2
C28' C 0.5792(6) 0.1236(15) 0.0580(6) 0.111(14) Uiso 0.35 1 d PDU C 3
F287 F 0.586(2) 0.044(2) 0.0366(10) 0.25(3) Uiso 0.35 1 d PDU C 3
F288 F 0.6013(5) 0.2003(12) 0.0480(5) 0.064(4) Uiso 0.35 1 d PDU C 3
F289 F 0.5886(7) 0.1087(15) 0.1007(6) 0.080(5) Uiso 0.35 1 d PDU C 3
C31C C 0.3557(2) 0.1635(5) 0.06833(19) 0.0273(14) Uani 1 1 d . . .
C32C C 0.3492(2) 0.0767(5) 0.0393(2) 0.0308(14) Uani 1 1 d . . .
H32C H 0.3765 0.0477 0.0317 0.037 Uiso 1 1 calc R . .
C33C C 0.3050(2) 0.0308(5) 0.0212(2) 0.0340(15) Uani 1 1 d . G .
C34C C 0.2638(3) 0.0747(6) 0.0301(2) 0.0374(17) Uani 1 1 d . . .
H34C H 0.2331 0.0455 0.0172 0.045 Uiso 1 1 calc R . .
C35C C 0.2690(2) 0.1612(5) 0.0578(2) 0.0321(15) Uani 1 1 d . H .
C36C C 0.3139(2) 0.2042(5) 0.0771(2) 0.0297(14) Uani 1 1 d . . .
H36C H 0.3163 0.2627 0.0969 0.036 Uiso 1 1 calc R . .
C37C C 0.3021(2) -0.0681(6) -0.0072(2) 0.055(2) Uani 1 1 d DU . .
C38C C 0.2254(2) 0.2092(5) 0.06674(18) 0.0440(18) Uani 1 1 d DU . .
F371 F 0.2926(3) -0.0478(6) -0.0511(2) 0.063(2) Uiso 0.70 1 d PDU G 1
F372 F 0.2682(2) -0.1309(5) -0.0003(2) 0.0515(17) Uiso 0.70 1 d PDU G 1
F373 F 0.3420(2) -0.1233(6) 0.0034(3) 0.0542(19) Uiso 0.70 1 d PDU G 1
F374 F 0.3123(5) -0.0436(10) -0.0486(4) 0.031(3) Uiso 0.30 1 d PDU G 2
F375 F 0.3340(5) -0.1413(14) 0.0139(6) 0.071(6) Uiso 0.30 1 d PDU G 2
F376 F 0.2571(5) -0.1099(15) -0.0175(6) 0.079(6) Uiso 0.30 1 d PDU G 2
F381 F 0.2310(3) 0.2306(8) 0.1131(2) 0.0255(19) Uiso 0.40 1 d PDU H 1
F382 F 0.2093(5) 0.2965(9) 0.0456(4) 0.064(3) Uiso 0.40 1 d PDU H 1
F383 F 0.1865(4) 0.1445(9) 0.0588(5) 0.071(4) Uiso 0.40 1 d PDU H 1
F384 F 0.2147(5) 0.1866(10) 0.1056(4) 0.058(3) Uiso 0.40 1 d PDU H 2
F385 F 0.1857(4) 0.1962(10) 0.0317(4) 0.055(3) Uiso 0.40 1 d PDU H 2
F386 F 0.2299(4) 0.3176(7) 0.0674(4) 0.038(2) Uiso 0.40 1 d PDU H 2
F387 F 0.1997(6) 0.1377(13) 0.0842(7) 0.035(4) Uiso 0.20 1 d PDU H 3
F388 F 0.1944(5) 0.2409(15) 0.0274(5) 0.022(4) Uiso 0.20 1 d PDU H 3
F389 F 0.2299(10) 0.2901(15) 0.0959(7) 0.084(8) Uiso 0.20 1 d PDU H 3
C41C C 0.4156(2) 0.3270(5) 0.1064(2) 0.0286(14) Uani 1 1 d . . .
C42C C 0.3848(3) 0.4032(5) 0.0838(3) 0.0432(18) Uani 1 1 d . I .
H42C H 0.3560 0.3833 0.0621 0.052 Uiso 1 1 calc R . .
C43C C 0.3947(3) 0.5092(6) 0.0919(3) 0.063(3) Uani 1 1 d . . .
C44C C 0.4360(3) 0.5405(6) 0.1231(3) 0.055(2) Uani 1 1 d . I .
H44C H 0.4426 0.6121 0.1290 0.066 Uiso 1 1 calc R . .
C45C C 0.4681(3) 0.4656(5) 0.1459(2) 0.0370(16) Uani 1 1 d . . .
C46C C 0.4579(2) 0.3621(5) 0.1375(2) 0.0294(14) Uani 1 1 d . I .
H46C H 0.4804 0.3122 0.1534 0.035 Uiso 1 1 calc R . .
C48C C 0.5136(3) 0.5000(4) 0.1774(2) 0.0487(19) Uani 1 1 d DU I .
C47C C 0.3511(6) 0.5856(13) 0.0725(4) 0.059(5) Uiso 0.50 1 d PDU I 1
F471 F 0.3350(4) 0.5722(9) 0.0290(4) 0.068(3) Uiso 0.50 1 d PDU I 1
F472 F 0.3646(4) 0.6797(8) 0.0780(3) 0.070(3) Uiso 0.50 1 d PDU I 1
F473 F 0.3141(5) 0.5763(11) 0.0883(4) 0.110(5) Uiso 0.50 1 d PDU I 1
C47' C 0.3673(6) 0.5916(14) 0.0596(5) 0.068(5) Uiso 0.50 1 d PDU I 2
F474 F 0.3458(4) 0.5578(10) 0.0176(4) 0.074(4) Uiso 0.50 1 d PDU I 2
F475 F 0.3337(7) 0.6195(15) 0.0806(7) 0.163(8) Uiso 0.50 1 d PDU I 2
F476 F 0.3902(5) 0.6782(11) 0.0539(5) 0.101(4) Uiso 0.50 1 d PDU I 2
F481 F 0.5431(3) 0.5444(7) 0.1524(3) 0.060(3) Uiso 0.50 1 d PDU I 1
F482 F 0.5092(4) 0.5740(7) 0.2078(3) 0.052(3) Uiso 0.50 1 d PDU I 1
F483 F 0.5414(3) 0.4248(7) 0.2011(3) 0.056(2) Uiso 0.50 1 d PDU I 1
F484 F 0.5519(4) 0.4928(9) 0.1619(4) 0.101(4) Uiso 0.50 1 d PDU I 2
F485 F 0.5127(4) 0.5958(7) 0.1935(3) 0.053(3) Uiso 0.50 1 d PDU I 2
F486 F 0.5231(4) 0.4406(7) 0.2162(3) 0.068(3) Uiso 0.50 1 d PDU I 2
C1D C -0.0071(14) 0.980(5) 0.023(2) 0.051(16) Uiso 0.13 1 d PD . .
Cl1D Cl 0.0458(13) 0.961(4) 0.0033(19) 0.13(2) Uiso 0.13 1 d PD . .
Cl2D Cl 0.0464(14) 0.933(5) 0.010(2) 0.14(2) Uiso 0.13 1 d PD . .

loop_
_atom_site_aniso_label
_atom_site_aniso_U_11
_atom_site_aniso_U_22
_atom_site_aniso_U_33
_atom_site_aniso_U_23
_atom_site_aniso_U_13
_atom_site_aniso_U_12
Rh1 0.0230(3) 0.0197(3) 0.0257(3) 0.0006(2) 0.00705(18) 0.0001(2)
N1 0.067(4) 0.020(3) 0.030(3) 0.000(2) 0.018(3) 0.000(3)
N2 0.043(3) 0.032(3) 0.037(3) 0.000(2) 0.019(3) 0.002(3)
C3 0.056(5) 0.042(5) 0.051(4) 0.007(4) 0.031(4) 0.004(4)
C4 0.101(8) 0.039(5) 0.063(5) 0.012(4) 0.058(6) 0.007(5)
C5 0.115(8) 0.040(5) 0.036(4) 0.005(4) 0.041(5) 0.000(5)
C1A 0.063(5) 0.027(4) 0.028(3) -0.002(3) 0.000(3) -0.004(4)
N1' 0.040(3) 0.028(3) 0.036(3) 0.004(3) -0.006(2) -0.001(3)
N2' 0.034(3) 0.023(3) 0.032(3) 0.007(2) 0.006(2) 0.004(2)
C3' 0.036(4) 0.030(4) 0.054(4) 0.015(3) 0.016(3) 0.004(3)
C4' 0.032(4) 0.035(4) 0.069(5) 0.026(4) 0.008(4) 0.002(3)
C5' 0.039(4) 0.039(4) 0.053(4) 0.018(4) -0.007(3) -0.010(4)
C1B 0.030(3) 0.033(4) 0.026(3) -0.002(3) 0.003(2) 0.004(3)
C2B 0.026(3) 0.036(4) 0.026(3) 0.006(3) 0.007(2) 0.006(3)
C3B 0.031(3) 0.023(3) 0.021(3) 0.010(2) 0.001(2) -0.002(3)
C4B 0.028(3) 0.028(4) 0.026(3) 0.001(3) 0.002(2) 0.006(3)
C5B 0.027(3) 0.031(4) 0.032(3) -0.002(3) 0.001(3) 0.002(3)
C6B 0.054(5) 0.043(5) 0.036(4) -0.012(3) 0.004(3) 0.007(4)
C7B 0.028(4) 0.061(5) 0.040(4) 0.010(4) 0.016(3) 0.007(3)
C8B 0.051(4) 0.040(4) 0.033(4) 0.007(3) 0.006(3) -0.015(4)
C9B 0.047(4) 0.035(4) 0.041(4) -0.004(3) 0.013(3) 0.008(3)
C10B 0.021(4) 0.078(6) 0.061(5) -0.018(4) 0.001(3) -0.006(4)
Cl1 0.0588(11) 0.0245(9) 0.0472(10) 0.0000(7) 0.0134(8) -0.0132(8)
B1C 0.028(4) 0.024(4) 0.028(3) -0.007(3) 0.006(3) -0.002(3)
C11C 0.023(3) 0.018(3) 0.035(3) -0.003(3) 0.005(2) -0.002(3)
C12C 0.018(3) 0.020(3) 0.032(3) -0.004(3) 0.001(2) 0.002(2)
C13C 0.017(3) 0.026(4) 0.033(3) -0.003(3) 0.000(2) -0.006(3)
C14C 0.016(3) 0.031(4) 0.043(4) 0.002(3) 0.002(3) 0.002(3)
C15C 0.016(3) 0.021(3) 0.055(4) 0.002(3) 0.007(3) -0.004(3)
C16C 0.021(3) 0.022(3) 0.044(4) -0.003(3) 0.005(3) -0.002(3)
C17C 0.030(3) 0.032(4) 0.033(3) 0.003(3) 0.003(3) -0.004(3)
C18C 0.035(4) 0.026(4) 0.067(5) 0.002(3) 0.011(4) 0.004(3)
C21C 0.046(4) 0.031(4) 0.034(3) -0.011(3) 0.017(3) -0.016(3)
C22C 0.078(6) 0.058(6) 0.050(5) -0.015(4) 0.034(4) -0.029(5)
C23C 0.124(10) 0.127(11) 0.045(5) -0.024(6) 0.052(6) -0.057(9)
C24C 0.089(9) 0.138(11) 0.089(8) -0.052(8) 0.064(7) -0.051(8)
C25C 0.057(6) 0.109(9) 0.094(8) -0.066(7) 0.047(6) -0.040(6)
C26C 0.052(5) 0.041(5) 0.060(5) -0.028(4) 0.029(4) -0.013(4)
C31C 0.036(4) 0.024(3) 0.022(3) 0.003(2) 0.006(3) -0.005(3)
C32C 0.037(4) 0.029(4) 0.024(3) -0.002(3) 0.006(3) -0.005(3)
C33C 0.042(4) 0.031(4) 0.030(3) -0.002(3) 0.009(3) -0.006(3)
C34C 0.038(4) 0.042(4) 0.027(3) -0.001(3) -0.001(3) -0.011(3)
C35C 0.032(4) 0.030(4) 0.030(3) 0.001(3) -0.002(3) 0.003(3)
C36C 0.037(4) 0.027(4) 0.022(3) 0.000(3) 0.002(3) 0.002(3)
C37C 0.046(5) 0.082(7) 0.034(4) -0.018(4) 0.007(3) -0.032(5)
C38C 0.036(4) 0.046(5) 0.045(4) 0.002(3) 0.000(3) -0.007(3)
C41C 0.036(4) 0.022(3) 0.028(3) -0.001(3) 0.009(3) 0.002(3)
C42C 0.049(4) 0.025(4) 0.046(4) -0.006(3) -0.005(3) -0.005(3)
C43C 0.059(5) 0.029(4) 0.077(6) -0.002(4) -0.024(4) 0.004(4)
C44C 0.056(5) 0.019(4) 0.076(6) -0.007(4) -0.009(4) -0.004(4)
C45C 0.041(4) 0.026(4) 0.040(4) -0.006(3) 0.004(3) -0.004(3)
C46C 0.037(4) 0.023(4) 0.027(3) -0.001(3) 0.005(3) 0.004(3)
C48C 0.055(5) 0.030(4) 0.059(5) -0.008(4) 0.010(4) -0.005(4)

loop_
_atom_type_symbol
_atom_type_description
_atom_type_scat_dispersion_real
_atom_type_scat_dispersion_imag
_atom_type_scat_source
C C 0.0033 0.0016 'International Tables Vol C Tables 4.2.6.8 and 6.1.1.4'
H H 0.0000 0.0000 'International Tables Vol C Tables 4.2.6.8 and 6.1.1.4'
B B 0.0013 0.0007 'International Tables Vol C Tables 4.2.6.8 and 6.1.1.4'
N N 0.0061 0.0033 'International Tables Vol C Tables 4.2.6.8 and 6.1.1.4'
F F 0.0171 0.0103 'International Tables Vol C Tables 4.2.6.8 and 6.1.1.4'
Cl Cl 0.1484 0.1585 'International Tables Vol C Tables 4.2.6.8 and 6.1.1.4'
Rh Rh -1.1178 0.9187 'International Tables Vol C Tables 4.2.6.8 and 6.1.1.4'

loop_
_geom_angle_atom_site_label_1
_geom_angle_atom_site_label_2
_geom_angle_atom_site_label_3
_geom_angle
_geom_angle_site_symmetry_1
_geom_angle_site_symmetry_3
N2 Rh1 N2' 84.5(2) . .
N2 Rh1 C3B 112.1(2) . .
N2' Rh1 C3B 102.8(2) . .
N2 Rh1 C5B 112.1(2) . .
N2' Rh1 C5B 162.2(2) . .
C3B Rh1 C5B 65.7(2) . .
N2 Rh1 C2B 151.0(2) . .
N2' Rh1 C2B 97.1(2) . .
C3B Rh1 C2B 39.2(2) . .
C5B Rh1 C2B 65.3(2) . .
N2 Rh1 C4B 94.4(2) . .
N2' Rh1 C4B 137.4(2) . .
C3B Rh1 C4B 38.8(2) . .
C5B Rh1 C4B 39.1(2) . .
C2B Rh1 C4B 65.0(2) . .
N2 Rh1 C1B 151.0(2) . .
N2' Rh1 C1B 124.6(2) . .
C3B Rh1 C1B 65.5(2) . .
C5B Rh1 C1B 39.2(2) . .
C2B Rh1 C1B 38.7(2) . .
C4B Rh1 C1B 65.2(2) . .
N2 Rh1 Cl1 88.90(16) . .
N2' Rh1 Cl1 87.72(15) . .
C3B Rh1 Cl1 157.14(17) . .
C5B Rh1 Cl1 98.69(19) . .
C2B Rh1 Cl1 120.12(19) . .
C4B Rh1 Cl1 134.90(18) . .
C1B Rh1 Cl1 91.75(18) . .
C5 N1 N2 110.1(7) . .
C5 N1 C1A 129.8(7) . .
N2 N1 C1A 119.6(5) . .
C3 N2 N1 105.4(6) . .
C3 N2 Rh1 131.6(5) . .
N1 N2 Rh1 123.0(4) . .
N2 C3 C4 111.0(8) . .
N2 C3 H3 124.5 . .
C4 C3 H3 124.5 . .
C5 C4 C3 105.3(7) . .
C5 C4 H4 127.4 . .
C3 C4 H4 127.4 . .
C4 C5 N1 108.2(8) . .
C4 C5 H5 125.9 . .
N1 C5 H5 125.9 . .
N1' C1A N1 111.3(6) . .
N1' C1A H2A 109.4 . .
N1 C1A H2A 109.4 . .
N1' C1A H1A 109.4 . .
N1 C1A H1A 109.4 . .
H2A C1A H1A 108.0 . .
C5' N1' N2' 110.3(6) . .
C5' N1' C1A 129.0(6) . .
N2' N1' C1A 120.3(5) . .
C3' N2' N1' 105.9(5) . .
C3' N2' Rh1 132.0(5) . .
N1' N2' Rh1 122.0(4) . .
N2' C3' C4' 111.5(7) . .
N2' C3' H3' 124.3 . .
C4' C3' H3' 124.3 . .
C5' C4' C3' 105.3(7) . .
C5' C4' H4' 127.4 . .
C3' C4' H4' 127.4 . .
N1' C5' C4' 107.1(7) . .
N1' C5' H5' 126.5 . .
C4' C5' H5' 126.5 . .
C2B C1B C5B 107.5(5) . .
C2B C1B C6B 127.2(6) . .
C5B C1B C6B 125.2(6) . .
C2B C1B Rh1 70.2(3) . .
C5B C1B Rh1 69.6(3) . .
C6B C1B Rh1 127.6(5) . .
C1B C2B C3B 108.6(5) . .
C1B C2B C7B 126.4(6) . .
C3B C2B C7B 125.0(6) . .
C1B C2B Rh1 71.2(4) . .
C3B C2B Rh1 69.9(3) . .
C7B C2B Rh1 124.9(4) . .
C4B C3B C2B 107.8(5) . .
C4B C3B C8B 126.9(6) . .
C2B C3B C8B 125.0(6) . .
C4B C3B Rh1 71.4(3) . .
C2B C3B Rh1 70.9(3) . .
C8B C3B Rh1 128.2(4) . .
C3B C4B C5B 108.2(5) . .
C3B C4B C9B 126.0(6) . .
C5B C4B C9B 125.8(6) . .
C3B C4B Rh1 69.8(3) . .
C5B C4B Rh1 69.8(4) . .
C9B C4B Rh1 126.4(5) . .
C4B C5B C1B 107.8(5) . .
C4B C5B C10B 127.0(6) . .
C1B C5B C10B 125.1(6) . .
C4B C5B Rh1 71.1(3) . .
C1B C5B Rh1 71.2(3) . .
C10B C5B Rh1 125.9(5) . .
C1B C6B H6A1 109.5 . .
C1B C6B H6A2 109.5 . .
H6A1 C6B H6A2 109.5 . .
C1B C6B H6A3 109.5 . .
H6A1 C6B H6A3 109.5 . .
H6A2 C6B H6A3 109.5 . .
C2B C7B H7A1 109.5 . .
C2B C7B H7A2 109.5 . .
H7A1 C7B H7A2 109.5 . .
C2B C7B H7A3 109.5 . .
H7A1 C7B H7A3 109.5 . .
H7A2 C7B H7A3 109.5 . .
C3B C8B H8A1 109.5 . .
C3B C8B H8A2 109.5 . .
H8A1 C8B H8A2 109.5 . .
C3B C8B H8A3 109.5 . .
H8A1 C8B H8A3 109.5 . .
H8A2 C8B H8A3 109.5 . .
C4B C9B H9A1 109.5 . .
C4B C9B H9A2 109.5 . .
H9A1 C9B H9A2 109.5 . .
C4B C9B H9A3 109.5 . .
H9A1 C9B H9A3 109.5 . .
H9A2 C9B H9A3 109.5 . .
C5B C10B H10A 109.5 . .
C5B C10B H10B 109.5 . .
H10A C10B H10B 109.5 . .
C5B C10B H10C 109.5 . .
H10A C10B H10C 109.5 . .
H10B C10B H10C 109.5 . .
C11C B1C C41C 112.1(5) . .
C11C B1C C21C 111.9(5) . .
C41C B1C C21C 104.4(5) . .
C11C B1C C31C 103.1(5) . .
C41C B1C C31C 115.7(5) . .
C21C B1C C31C 109.9(5) . .
C12C C11C C16C 115.4(6) . .
C12C C11C B1C 123.2(5) . .
C16C C11C B1C 121.1(5) . .
C11C C12C C13C 122.3(6) . .
C11C C12C H12C 118.8 . .
C13C C12C H12C 118.8 . .
C14C C13C C12C 120.7(6) . .
C14C C13C C17C 119.3(6) . .
C12C C13C C17C 120.0(5) . .
C13C C14C C15C 118.2(6) . .
C13C C14C H14C 120.9 . .
C15C C14C H14C 120.9 . .
C16C C15C C14C 121.3(6) . .
C16C C15C C18C 118.4(6) . .
C14C C15C C18C 120.4(6) . .
C15C C16C C11C 122.1(6) . .
C15C C16C H16C 119.0 . .
C11C C16C H16C 119.0 . .
F172 C17C F176 126.4(9) . .
F172 C17C F171 107.6(5) . .
F176 C17C F171 73.9(7) . .
F172 C17C F173 106.1(5) . .
F176 C17C F173 33.3(6) . .
F171 C17C F173 105.4(5) . .
F172 C17C F175 31.4(6) . .
F176 C17C F175 107.9(7) . .
F171 C17C F175 131.4(9) . .
F173 C17C F175 79.2(7) . .
F172 C17C F178 27.2(5) . .
F176 C17C F178 126.5(10) . .
F171 C17C F178 81.6(6) . .
F173 C17C F178 122.0(8) . .
F175 C17C F178 57.8(8) . .
F172 C17C F174 75.0(7) . .
F176 C17C F174 106.9(7) . .
F171 C17C F174 36.9(6) . .
F173 C17C F174 131.9(9) . .
F175 C17C F174 104.9(7) . .
F178 C17C F174 47.8(7) . .
F172 C17C F177 125.1(8) . .
F176 C17C F177 46.9(7) . .
F171 C17C F177 27.6(5) . .
F173 C17C F177 79.6(6) . .
F175 C17C F177 134.9(11) . .
F178 C17C F177 103.4(7) . .
F174 C17C F177 63.7(7) . .
F172 C17C F179 82.6(7) . .
F176 C17C F179 57.8(8) . .
F171 C17C F179 123.4(8) . .
F173 C17C F179 25.7(6) . .
F175 C17C F179 53.8(8) . .
F178 C17C F179 103.6(7) . .
F174 C17C F179 134.8(11) . .
F177 C17C F179 101.5(7) . .
F172 C17C C13C 113.1(5) . .
F176 C17C C13C 115.6(8) . .
F171 C17C C13C 111.4(6) . .
F173 C17C C13C 112.7(5) . .
F175 C17C C13C 110.7(9) . .
F178 C17C C13C 117.6(8) . .
F174 C17C C13C 110.2(8) . .
F177 C17C C13C 114.1(7) . .
F179 C17C C13C 114.7(8) . .
F181 C18C F182 107.0(6) . .
F181 C18C F183 107.2(6) . .
F182 C18C F183 106.6(6) . .
F181 C18C F188 69.3(9) . .
F182 C18C F188 38.0(8) . .
F183 C18C F188 121.9(14) . .
F181 C18C F187 45.1(7) . .
F182 C18C F187 134.4(10) . .
F183 C18C F187 65.4(8) . .
F188 C18C F187 105.4(10) . .
F181 C18C F186 80.2(6) . .
F182 C18C F186 125.7(7) . .
F183 C18C F186 28.9(5) . .
F188 C18C F186 121.2(14) . .
F187 C18C F186 36.6(7) . .
F181 C18C F185 120.4(8) . .
F182 C18C F185 22.6(5) . .
F183 C18C F185 84.8(6) . .
F188 C18C F185 56.2(9) . .
F187 C18C F185 129.2(11) . .
F186 C18C F185 107.5(6) . .
F181 C18C F189 135.2(11) . .
F182 C18C F189 73.0(8) . .
F183 C18C F189 38.2(7) . .
F188 C18C F189 102.6(9) . .
F187 C18C F189 101.9(9) . .
F186 C18C F189 66.6(8) . .
F185 C18C F189 50.5(8) . .
F181 C18C F184 24.8(5) . .
F182 C18C F184 85.5(6) . .
F183 C18C F184 126.5(8) . .
F188 C18C F184 47.7(9) . .
F187 C18C F184 69.5(8) . .
F186 C18C F184 102.7(6) . .
F185 C18C F184 103.3(6) . .
F189 C18C F184 139.6(11) . .
F181 C18C C15C 113.4(7) . .
F182 C18C C15C 110.8(6) . .
F183 C18C C15C 111.5(7) . .
F188 C18C C15C 123.0(14) . .
F187 C18C C15C 113.8(9) . .
F186 C18C C15C 114.9(6) . .
F185 C18C C15C 115.2(7) . .
F189 C18C C15C 107.6(10) . .
F184 C18C C15C 111.9(6) . .
C26C C21C C22C 117.4(7) . .
C26C C21C B1C 123.7(6) . .
C22C C21C B1C 118.6(7) . .
C23C C22C C21C 120.0(10) . .
C23C C22C H22C 120.0 . .
C21C C22C H22C 120.0 . .
C22C C23C C24C 121.0(10) . .
C22C C23C C27" 130.6(12) . .
C24C C23C C27" 107.8(10) . .
C22C C23C C27C 108.0(11) . .
C24C C23C C27C 131.0(9) . .
C27" C23C C27C 24.7(7) . .
C25C C24C C23C 118.5(9) . .
C25C C24C H24C 120.7 . .
C23C C24C H24C 120.7 . .
C24C C25C C26C 122.0(11) . .
C24C C25C C28' 108.8(10) . .
C26C C25C C28' 128.3(12) . .
C24C C25C C28C 124.8(9) . .
C26C C25C C28C 112.8(10) . .
C28' C25C C28C 22.7(7) . .
C21C C26C C25C 121.0(9) . .
C21C C26C H26C 119.5 . .
C25C C26C H26C 119.5 . .
F273 C27C F272 102.7(12) . .
F273 C27C F271 102.9(12) . .
F272 C27C F271 102.2(12) . .
F273 C27C C23C 113.5(13) . .
F272 C27C C23C 118.4(14) . .
F271 C27C C23C 115.2(12) . .
F274 C27" F276 113.5(11) . .
F274 C27" F275 112.1(11) . .
F276 C27" F275 112.7(11) . .
F274 C27" C23C 100.4(14) . .
F276 C27" C23C 113.8(16) . .
F275 C27" C23C 103.4(15) . .
F282 C28C F281 102.8(9) . .
F282 C28C F283 101.4(9) . .
F281 C28C F283 102.2(9) . .
F282 C28C C25C 121.2(9) . .
F281 C28C C25C 122.6(12) . .
F283 C28C C25C 103.0(10) . .
F287 C28' F288 112.2(14) . .
F287 C28' F289 112.0(14) . .
F288 C28' F289 111.8(13) . .
F287 C28' C25C 106(4) . .
F288 C28' C25C 112.7(15) . .
F289 C28' C25C 102.0(14) . .
C36C C31C C32C 115.4(6) . .
C36C C31C B1C 124.2(5) . .
C32C C31C B1C 120.1(6) . .
C33C C32C C31C 123.4(6) . .
C33C C32C H32C 118.3 . .
C31C C32C H32C 118.3 . .
C32C C33C C34C 119.6(6) . .
C32C C33C C37C 119.5(6) . .
C34C C33C C37C 120.9(6) . .
C35C C34C C33C 118.3(6) . .
C35C C34C H34C 120.9 . .
C33C C34C H34C 120.9 . .
C34C C35C C36C 121.4(6) . .
C34C C35C C38C 118.7(6) . .
C36C C35C C38C 119.9(6) . .
C35C C36C C31C 121.8(6) . .
C35C C36C H36C 119.1 . .
C31C C36C H36C 119.1 . .
F371 C37C F373 107.4(6) . .
F371 C37C F372 107.8(6) . .
F373 C37C F372 105.4(6) . .
F371 C37C F375 123.7(10) . .
F373 C37C F375 21.1(7) . .
F372 C37C F375 86.7(8) . .
F371 C37C F376 84.6(8) . .
F373 C37C F376 124.2(10) . .
F372 C37C F376 25.6(7) . .
F375 C37C F376 108.9(8) . .
F371 C37C F374 23.7(5) . .
F373 C37C F374 88.2(7) . .
F372 C37C F374 127.8(8) . .
F375 C37C F374 107.6(8) . .
F376 C37C F374 107.1(8) . .
F371 C37C C33C 111.3(7) . .
F373 C37C C33C 113.2(6) . .
F372 C37C C33C 111.3(6) . .
F375 C37C C33C 112.8(10) . .
F376 C37C C33C 111.8(11) . .
F374 C37C C33C 108.4(8) . .
F384 C38C F382 119.0(9) . .
F384 C38C F389 66.5(9) . .
F382 C38C F389 67.3(9) . .
F384 C38C F388 126.1(10) . .
F382 C38C F388 41.2(7) . .
F389 C38C F388 105.4(9) . .
F384 C38C F385 108.5(7) . .
F382 C38C F385 66.9(6) . .
F389 C38C F385 121.6(13) . .
F388 C38C F385 28.0(7) . .
F384 C38C F387 40.4(7) . .
F382 C38C F387 127.0(11) . .
F389 C38C F387 104.4(9) . .
F388 C38C F387 103.4(8) . .
F385 C38C F387 77.1(8) . .
F384 C38C F383 69.6(6) . .
F382 C38C F383 105.4(7) . .
F389 C38C F383 121.7(14) . .
F388 C38C F383 72.5(8) . .
F385 C38C F383 45.1(6) . .
F387 C38C F383 32.3(7) . .
F384 C38C F381 31.5(5) . .
F382 C38C F381 104.4(7) . .
F389 C38C F381 39.3(9) . .
F388 C38C F381 134.3(10) . .
F385 C38C F381 131.6(8) . .
F387 C38C F381 71.9(8) . .
F383 C38C F381 100.3(6) . .
F384 C38C F386 104.6(7) . .
F382 C38C F386 34.4(5) . .
F389 C38C F386 39.3(9) . .
F388 C38C F386 75.5(8) . .
F385 C38C F386 101.1(6) . .
F387 C38C F386 136.5(10) . .
F383 C38C F386 132.8(9) . .
F381 C38C F386 78.5(5) . .
F384 C38C C35C 117.8(7) . .
F382 C38C C35C 118.8(7) . .
F389 C38C C35C 119.6(13) . .
F388 C38C C35C 111.9(9) . .
F385 C38C C35C 113.4(7) . .
F387 C38C C35C 110.6(9) . .
F383 C38C C35C 114.0(8) . .
F381 C38C C35C 112.0(6) . .
F386 C38C C35C 109.8(6) . .
C42C C41C C46C 115.9(6) . .
C42C C41C B1C 124.7(6) . .
C46C C41C B1C 118.7(5) . .
C41C C42C C43C 122.0(7) . .
C41C C42C H42C 119.0 . .
C43C C42C H42C 119.0 . .
C44C C43C C42C 120.4(7) . .
C44C C43C C47' 116.7(8) . .
C42C C43C C47' 121.4(7) . .
C44C C43C C47C 122.5(7) . .
C42C C43C C47C 115.7(7) . .
C47' C43C C47C 25.3(6) . .
C43C C44C C45C 119.0(7) . .
C43C C44C H44C 120.5 . .
C45C C44C H44C 120.5 . .
C46C C45C C44C 119.9(6) . .
C46C C45C C48C 121.5(6) . .
C44C C45C C48C 118.6(6) . .
C45C C46C C41C 122.8(6) . .
C45C C46C H46C 118.6 . .
C41C C46C H46C 118.6 . .
F484 C48C F485 107.0(7) . .
F484 C48C F483 71.9(6) . .
F485 C48C F483 123.1(8) . .
F484 C48C F482 121.6(9) . .
F485 C48C F482 23.4(5) . .
F483 C48C F482 107.5(6) . .
F484 C48C F486 105.0(7) . .
F485 C48C F486 103.4(6) . .
F483 C48C F486 34.6(5) . .
F482 C48C F486 81.6(6) . .
F484 C48C F481 31.8(6) . .
F485 C48C F481 83.3(6) . .
F483 C48C F481 102.6(6) . .
F482 C48C F481 104.3(6) . .
F486 C48C F481 132.4(8) . .
F484 C48C C45C 116.5(8) . .
F485 C48C C45C 114.4(7) . .
F483 C48C C45C 115.8(6) . .
F482 C48C C45C 115.1(7) . .
F486 C48C C45C 109.3(7) . .
F481 C48C C45C 110.1(7) . .
F472 C47C F473 107.5(13) . .
F472 C47C F471 106.3(12) . .
F473 C47C F471 104.0(12) . .
F472 C47C C43C 110.8(12) . .
F473 C47C C43C 117.7(14) . .
F471 C47C C43C 109.8(13) . .
F474 C47' F476 106.5(12) . .
F474 C47' F475 108.3(12) . .
F476 C47' F475 106.1(12) . .
F474 C47' C43C 114.7(13) . .
F476 C47' C43C 118.3(14) . .
F475 C47' C43C 102.2(16) . .
Cl1D C1D C1D 72(4) 5_575 5_575
Cl1D C1D Cl2D 10(3) 5_575 5_575
C1D C1D Cl2D 65(4) 5_575 5_575
Cl1D C1D Cl2D 132(5) 5_575 .
C1D C1D Cl2D 61(3) 5_575 .
Cl2D C1D Cl2D 125(3) 5_575 .
Cl1D C1D Cl1D 121(4) 5_575 .
C1D C1D Cl1D 49(2) 5_575 .
Cl2D C1D Cl1D 113(4) 5_575 .
Cl2D C1D Cl1D 13(3) . .
C1D Cl1D C1D 59(4) 5_575 .
C1D Cl2D C1D 55(3) 5_575 .

loop_
_geom_bond_atom_site_label_1
_geom_bond_atom_site_label_2
_geom_bond_distance
_geom_bond_site_symmetry_2
Rh1 N2 2.109(5) .
Rh1 N2' 2.125(5) .
Rh1 C3B 2.136(6) .
Rh1 C5B 2.140(6) .
Rh1 C2B 2.149(6) .
Rh1 C4B 2.156(6) .
Rh1 C1B 2.162(6) .
Rh1 Cl1 2.3811(17) .
N1 C5 1.352(9) .
N1 N2 1.356(8) .
N1 C1A 1.450(10) .
N2 C3 1.327(9) .
C3 C4 1.390(11) .
C3 H3 0.9500 .
C4 C5 1.345(13) .
C4 H4 0.9500 .
C5 H5 0.9500 .
C1A N1' 1.437(9) .
C1A H2A 0.9900 .
C1A H1A 0.9900 .
N1' C5' 1.352(9) .
N1' N2' 1.355(7) .
N2' C3' 1.309(9) .
C3' C4' 1.381(10) .
C3' H3' 0.9500 .
C4' C5' 1.365(12) .
C4' H4' 0.9500 .
C5' H5' 0.9500 .
C1B C2B 1.427(9) .
C1B C5B 1.443(9) .
C1B C6B 1.490(9) .
C2B C3B 1.437(9) .
C2B C7B 1.498(9) .
C3B C4B 1.426(9) .
C3B C8B 1.502(9) .
C4B C5B 1.438(9) .
C4B C9B 1.486(9) .
C5B C10B 1.502(9) .
C6B H6A1 0.9800 .
C6B H6A2 0.9800 .
C6B H6A3 0.9800 .
C7B H7A1 0.9800 .
C7B H7A2 0.9800 .
C7B H7A3 0.9800 .
C8B H8A1 0.9800 .
C8B H8A2 0.9800 .
C8B H8A3 0.9800 .
C9B H9A1 0.9800 .
C9B H9A2 0.9800 .
C9B H9A3 0.9800 .
C10B H10A 0.9800 .
C10B H10B 0.9800 .
C10B H10C 0.9800 .
B1C C11C 1.637(9) .
B1C C41C 1.638(9) .
B1C C21C 1.644(9) .
B1C C31C 1.644(9) .
C11C C12C 1.393(8) .
C11C C16C 1.414(9) .
C12C C13C 1.401(9) .
C12C H12C 0.9500 .
C13C C14C 1.376(9) .
C13C C17C 1.482(9) .
C14C C15C 1.385(9) .
C14C H14C 0.9500 .
C15C C16C 1.379(9) .
C15C C18C 1.493(9) .
C16C H16C 0.9500 .
C17C F172 1.325(7) .
C17C F176 1.336(12) .
C17C F171 1.348(7) .
C17C F173 1.351(7) .
C17C F175 1.366(12) .
C17C F178 1.375(11) .
C17C F174 1.376(12) .
C17C F177 1.397(11) .
C17C F179 1.400(11) .
C18C F181 1.321(9) .
C18C F182 1.334(8) .
C18C F183 1.335(9) .
C18C F188 1.346(15) .
C18C F187 1.348(14) .
C18C F186 1.351(9) .
C18C F185 1.354(9) .
C18C F189 1.391(14) .
C18C F184 1.417(9) .
C21C C26C 1.384(11) .
C21C C22C 1.406(11) .
C22C C23C 1.393(13) .
C22C H22C 0.9500 .
C23C C24C 1.402(18) .
C23C C27" 1.58(2) .
C23C C27C 1.60(2) .
C24C C25C 1.328(17) .
C24C H24C 0.9500 .
C25C C26C 1.402(11) .
C25C C28' 1.584(18) .
C25C C28C 1.603(16) .
C26C H26C 0.9500 .
C27C F273 1.333(12) .
C27C F272 1.343(12) .
C27C F271 1.353(12) .
C27" F274 1.300(13) .
C27" F276 1.300(13) .
C27" F275 1.301(13) .
C28C F282 1.364(11) .
C28C F281 1.364(12) .
C28C F283 1.386(12) .
C28' F287 1.253(16) .
C28' F288 1.252(16) .
C28' F289 1.252(16) .
C31C C36C 1.398(9) .
C31C C32C 1.399(9) .
C32C C33C 1.383(9) .
C32C H32C 0.9500 .
C33C C34C 1.399(10) .
C33C C37C 1.523(10) .
C34C C35C 1.374(10) .
C34C H34C 0.9500 .
C35C C36C 1.394(9) .
C35C C38C 1.483(10) .
C36C H36C 0.9500 .
C37C F371 1.299(7) .
C37C F373 1.321(8) .
C37C F372 1.324(7) .
C37C F375 1.357(13) .
C37C F376 1.365(13) .
C37C F374 1.380(11) .
C38C F384 1.308(9) .
C38C F382 1.316(9) .
C38C F389 1.345(14) .
C38C F388 1.349(13) .
C38C F385 1.353(9) .
C38C F387 1.366(13) .
C38C F383 1.368(9) .
C38C F381 1.382(8) .
C38C F386 1.402(9) .
C41C C42C 1.381(10) .
C41C C46C 1.408(9) .
C42C C43C 1.405(11) .
C42C H42C 0.9500 .
C43C C44C 1.375(11) .
C43C C47' 1.52(2) .
C43C C47C 1.59(2) .
C44C C45C 1.390(10) .
C44C H44C 0.9500 .
C45C C46C 1.375(9) .
C45C C48C 1.477(10) .
C46C H46C 0.9500 .
C48C F484 1.303(9) .
C48C F485 1.328(9) .
C48C F483 1.338(8) .
C48C F482 1.347(8) .
C48C F486 1.360(9) .
C48C F481 1.391(9) .
C47C F472 1.271(13) .
C47C F473 1.276(13) .
C47C F471 1.277(13) .
C47' F474 1.325(14) .
C47' F476 1.328(14) .
C47' F475 1.330(14) .
C1D Cl1D 1.41(7) 5_575
C1D C1D 1.60(11) 5_575
C1D Cl2D 1.71(8) 5_575
C1D Cl2D 1.780(11) .
C1D Cl1D 1.777(11) .
Cl1D C1D 1.41(7) 5_575
Cl2D C1D 1.71(8) 5_575

loop_
_geom_torsion_atom_site_label_1
_geom_torsion_atom_site_label_2
_geom_torsion_atom_site_label_3
_geom_torsion_atom_site_label_4
_geom_torsion
_geom_torsion_site_symmetry_1
_geom_torsion_site_symmetry_4
C5 N1 N2 C3 -1.3(8) . .
C1A N1 N2 C3 -173.8(6) . .
C5 N1 N2 Rh1 177.1(5) . .
C1A N1 N2 Rh1 4.6(8) . .
N2' Rh1 N2 C3 -149.4(7) . .
C3B Rh1 N2 C3 109.1(6) . .
C5B Rh1 N2 C3 37.4(7) . .
C2B Rh1 N2 C3 116.0(7) . .
C4B Rh1 N2 C3 73.4(7) . .
C1B Rh1 N2 C3 30.1(9) . .
Cl1 Rh1 N2 C3 -61.6(6) . .
N2' Rh1 N2 N1 32.6(5) . .
C3B Rh1 N2 N1 -68.9(5) . .
C5B Rh1 N2 N1 -140.6(5) . .
C2B Rh1 N2 N1 -62.0(7) . .
C4B Rh1 N2 N1 -104.6(5) . .
C1B Rh1 N2 N1 -147.9(5) . .
Cl1 Rh1 N2 N1 120.4(5) . .
N1 N2 C3 C4 1.5(8) . .
Rh1 N2 C3 C4 -176.7(5) . .
N2 C3 C4 C5 -1.2(10) . .
C3 C4 C5 N1 0.3(9) . .
N2 N1 C5 C4 0.6(9) . .
C1A N1 C5 C4 172.1(7) . .
C5 N1 C1A N1' 130.0(7) . .
N2 N1 C1A N1' -59.1(8) . .
N1 C1A N1' C5' -125.9(7) . .
N1 C1A N1' N2' 61.5(8) . .
C5' N1' N2' C3' 1.3(7) . .
C1A N1' N2' C3' 175.1(6) . .
C5' N1' N2' Rh1 177.5(4) . .
C1A N1' N2' Rh1 -8.6(8) . .
N2 Rh1 N2' C3' 144.5(6) . .
C3B Rh1 N2' C3' -104.1(6) . .
C5B Rh1 N2' C3' -56.4(10) . .
C2B Rh1 N2' C3' -64.7(6) . .
C4B Rh1 N2' C3' -125.0(6) . .
C1B Rh1 N2' C3' -35.2(7) . .
Cl1 Rh1 N2' C3' 55.4(6) . .
N2 Rh1 N2' N1' -30.7(5) . .
C3B Rh1 N2' N1' 80.7(5) . .
C5B Rh1 N2' N1' 128.5(7) . .
C2B Rh1 N2' N1' 120.1(5) . .
C4B Rh1 N2' N1' 59.8(6) . .
C1B Rh1 N2' N1' 149.7(5) . .
Cl1 Rh1 N2' N1' -119.8(5) . .
N1' N2' C3' C4' -0.9(8) . .
Rh1 N2' C3' C4' -176.6(5) . .
N2' C3' C4' C5' 0.2(8) . .
N2' N1' C5' C4' -1.1(8) . .
C1A N1' C5' C4' -174.3(7) . .
C3' C4' C5' N1' 0.6(8) . .
N2 Rh1 C1B C2B 129.2(5) . .
N2' Rh1 C1B C2B -51.5(4) . .
C3B Rh1 C1B C2B 37.4(4) . .
C5B Rh1 C1B C2B 118.4(5) . .
C4B Rh1 C1B C2B 80.3(4) . .
Cl1 Rh1 C1B C2B -139.9(4) . .
N2 Rh1 C1B C5B 10.8(7) . .
N2' Rh1 C1B C5B -169.9(3) . .
C3B Rh1 C1B C5B -81.0(4) . .
C2B Rh1 C1B C5B -118.4(5) . .
C4B Rh1 C1B C5B -38.1(4) . .
Cl1 Rh1 C1B C5B 101.7(4) . .
N2 Rh1 C1B C6B -108.6(7) . .
N2' Rh1 C1B C6B 70.7(7) . .
C3B Rh1 C1B C6B 159.6(7) . .
C5B Rh1 C1B C6B -119.4(8) . .
C2B Rh1 C1B C6B 122.2(8) . .
C4B Rh1 C1B C6B -157.5(7) . .
Cl1 Rh1 C1B C6B -17.7(6) . .
C5B C1B C2B C3B -0.3(7) . .
C6B C1B C2B C3B 177.2(6) . .
Rh1 C1B C2B C3B -60.1(4) . .
C5B C1B C2B C7B 179.8(6) . .
C6B C1B C2B C7B -2.7(11) . .
Rh1 C1B C2B C7B 120.0(6) . .
C5B C1B C2B Rh1 59.8(4) . .
C6B C1B C2B Rh1 -122.7(7) . .
N2 Rh1 C2B C1B -129.2(5) . .
N2' Rh1 C2B C1B 139.5(4) . .
C3B Rh1 C2B C1B -119.0(5) . .
C5B Rh1 C2B C1B -37.7(4) . .
C4B Rh1 C2B C1B -81.0(4) . .
Cl1 Rh1 C2B C1B 48.0(4) . .
N2 Rh1 C2B C3B -10.2(6) . .
N2' Rh1 C2B C3B -101.5(3) . .
C5B Rh1 C2B C3B 81.2(4) . .
C4B Rh1 C2B C3B 38.0(3) . .
C1B Rh1 C2B C3B 119.0(5) . .
Cl1 Rh1 C2B C3B 167.0(3) . .
N2 Rh1 C2B C7B 109.0(7) . .
N2' Rh1 C2B C7B 17.7(6) . .
C3B Rh1 C2B C7B 119.3(7) . .
C5B Rh1 C2B C7B -159.5(7) . .
C4B Rh1 C2B C7B 157.2(7) . .
C1B Rh1 C2B C7B -121.8(8) . .
Cl1 Rh1 C2B C7B -73.7(6) . .
C1B C2B C3B C4B -1.3(7) . .
C7B C2B C3B C4B 178.5(6) . .
Rh1 C2B C3B C4B -62.3(4) . .
C1B C2B C3B C8B -175.3(6) . .
C7B C2B C3B C8B 4.6(9) . .
Rh1 C2B C3B C8B 123.8(6) . .
C1B C2B C3B Rh1 60.9(4) . .
C7B C2B C3B Rh1 -119.2(6) . .
N2 Rh1 C3B C4B -68.1(4) . .
N2' Rh1 C3B C4B -157.3(3) . .
C5B Rh1 C3B C4B 37.1(3) . .
C2B Rh1 C3B C4B 117.2(5) . .
C1B Rh1 C3B C4B 80.3(4) . .
Cl1 Rh1 C3B C4B 87.1(5) . .
N2 Rh1 C3B C2B 174.7(3) . .
N2' Rh1 C3B C2B 85.5(4) . .
C5B Rh1 C3B C2B -80.1(4) . .
C4B Rh1 C3B C2B -117.2(5) . .
C1B Rh1 C3B C2B -36.9(3) . .
Cl1 Rh1 C3B C2B -30.1(6) . .
N2 Rh1 C3B C8B 54.6(7) . .
N2' Rh1 C3B C8B -34.6(6) . .
C5B Rh1 C3B C8B 159.8(7) . .
C2B Rh1 C3B C8B -120.1(8) . .
C4B Rh1 C3B C8B 122.7(8) . .
C1B Rh1 C3B C8B -157.0(7) . .
Cl1 Rh1 C3B C8B -150.1(5) . .
C2B C3B C4B C5B 2.5(7) . .
C8B C3B C4B C5B 176.3(6) . .
Rh1 C3B C4B C5B -59.5(4) . .
C2B C3B C4B C9B -177.1(6) . .
C8B C3B C4B C9B -3.3(10) . .
Rh1 C3B C4B C9B 121.0(6) . .
C2B C3B C4B Rh1 62.0(4) . .
C8B C3B C4B Rh1 -124.3(6) . .
N2 Rh1 C4B C3B 120.4(4) . .
N2' Rh1 C4B C3B 33.8(5) . .
C5B Rh1 C4B C3B -119.4(5) . .
C2B Rh1 C4B C3B -38.3(3) . .
C1B Rh1 C4B C3B -81.1(4) . .
Cl1 Rh1 C4B C3B -146.8(3) . .
N2 Rh1 C4B C5B -120.3(4) . .
N2' Rh1 C4B C5B 153.1(4) . .
C3B Rh1 C4B C5B 119.4(5) . .
C2B Rh1 C4B C5B 81.0(4) . .
C1B Rh1 C4B C5B 38.2(4) . .
Cl1 Rh1 C4B C5B -27.4(5) . .
N2 Rh1 C4B C9B 0.0(6) . .
N2' Rh1 C4B C9B -86.6(7) . .
C3B Rh1 C4B C9B -120.4(7) . .
C5B Rh1 C4B C9B 120.2(7) . .
C2B Rh1 C4B C9B -158.8(7) . .
C1B Rh1 C4B C9B 158.4(7) . .
Cl1 Rh1 C4B C9B 92.8(6) . .
C3B C4B C5B C1B -2.7(7) . .
C9B C4B C5B C1B 176.9(6) . .
Rh1 C4B C5B C1B -62.1(4) . .
C3B C4B C5B C10B -179.4(7) . .
C9B C4B C5B C10B 0.2(11) . .
Rh1 C4B C5B C10B 121.2(7) . .
C3B C4B C5B Rh1 59.5(4) . .
C9B C4B C5B Rh1 -121.0(6) . .
C2B C1B C5B C4B 1.8(7) . .
C6B C1B C5B C4B -175.7(6) . .
Rh1 C1B C5B C4B 62.0(4) . .
C2B C1B C5B C10B 178.6(7) . .
C6B C1B C5B C10B 1.1(11) . .
Rh1 C1B C5B C10B -121.2(7) . .
C2B C1B C5B Rh1 -60.2(4) . .
C6B C1B C5B Rh1 122.3(7) . .
N2 Rh1 C5B C4B 68.4(4) . .
N2' Rh1 C5B C4B -89.1(8) . .
C3B Rh1 C5B C4B -36.8(4) . .
C2B Rh1 C5B C4B -80.0(4) . .
C1B Rh1 C5B C4B -117.2(5) . .
Cl1 Rh1 C5B C4B 160.7(3) . .
N2 Rh1 C5B C1B -174.4(4) . .
N2' Rh1 C5B C1B 28.1(9) . .
C3B Rh1 C5B C1B 80.4(4) . .
C2B Rh1 C5B C1B 37.2(4) . .
C4B Rh1 C5B C1B 117.2(5) . .
Cl1 Rh1 C5B C1B -82.0(4) . .
N2 Rh1 C5B C10B -54.2(7) . .
N2' Rh1 C5B C10B 148.3(7) . .
C3B Rh1 C5B C10B -159.3(7) . .
C2B Rh1 C5B C10B 157.4(7) . .
C4B Rh1 C5B C10B -122.5(8) . .
C1B Rh1 C5B C10B 120.2(8) . .
Cl1 Rh1 C5B C10B 38.2(6) . .
C41C B1C C11C C12C 27.0(8) . .
C21C B1C C11C C12C 143.8(6) . .
C31C B1C C11C C12C -98.1(6) . .
C41C B1C C11C C16C -159.0(5) . .
C21C B1C C11C C16C -42.2(8) . .
C31C B1C C11C C16C 75.9(7) . .
C16C C11C C12C C13C 0.0(8) . .
B1C C11C C12C C13C 174.3(5) . .
C11C C12C C13C C14C -0.2(9) . .
C11C C12C C13C C17C 179.0(5) . .
C12C C13C C14C C15C 0.3(9) . .
C17C C13C C14C C15C -178.9(5) . .
C13C C14C C15C C16C -0.3(9) . .
C13C C14C C15C C18C 179.3(5) . .
C14C C15C C16C C11C 0.1(9) . .
C18C C15C C16C C11C -179.5(5) . .
C12C C11C C16C C15C 0.0(8) . .
B1C C11C C16C C15C -174.4(6) . .
C14C C13C C17C F172 87.3(7) . .
C12C C13C C17C F172 -91.9(7) . .
C14C C13C C17C F176 -115.8(9) . .
C12C C13C C17C F176 65.0(10) . .
C14C C13C C17C F171 -34.0(8) . .
C12C C13C C17C F171 146.8(7) . .
C14C C13C C17C F173 -152.3(6) . .
C12C C13C C17C F173 28.5(8) . .
C14C C13C C17C F175 121.1(9) . .
C12C C13C C17C F175 -58.1(10) . .
C14C C13C C17C F178 57.5(10) . .
C12C C13C C17C F178 -121.7(9) . .
C14C C13C C17C F174 5.5(10) . .
C12C C13C C17C F174 -173.7(9) . .
C14C C13C C17C F177 -63.8(9) . .
C12C C13C C17C F177 117.0(9) . .
C14C C13C C17C F179 179.7(8) . .
C12C C13C C17C F179 0.5(10) . .
C16C C15C C18C F181 -39.9(8) . .
C14C C15C C18C F181 140.5(7) . .
C16C C15C C18C F182 80.5(7) . .
C14C C15C C18C F182 -99.1(7) . .
C16C C15C C18C F183 -161.0(7) . .
C14C C15C C18C F183 19.4(9) . .
C16C C15C C18C F188 39.9(13) . .
C14C C15C C18C F188 -139.7(12) . .
C16C C15C C18C F187 -89.4(10) . .
C14C C15C C18C F187 91.0(10) . .
C16C C15C C18C F186 -129.7(7) . .
C14C C15C C18C F186 50.7(8) . .
C16C C15C C18C F185 104.6(8) . .
C14C C15C C18C F185 -75.0(8) . .
C16C C15C C18C F189 158.5(10) . .
C14C C15C C18C F189 -21.1(10) . .
C16C C15C C18C F184 -13.1(8) . .
C14C C15C C18C F184 167.3(6) . .
C11C B1C C21C C26C -25.6(9) . .
C41C B1C C21C C26C 95.8(7) . .
C31C B1C C21C C26C -139.5(7) . .
C11C B1C C21C C22C 160.3(6) . .
C41C B1C C21C C22C -78.3(7) . .
C31C B1C C21C C22C 46.3(8) . .
C26C C21C C22C C23C 0.6(12) . .
B1C C21C C22C C23C 175.1(8) . .
C21C C22C C23C C24C 1.6(15) . .
C21C C22C C23C C27" 170.9(11) . .
C21C C22C C23C C27C -177.4(8) . .
C22C C23C C24C C25C -3.3(18) . .
C27" C23C C24C C25C -174.8(11) . .
C27C C23C C24C C25C 175.4(11) . .
C23C C24C C25C C26C 2.9(17) . .
C23C C24C C25C C28' -166.8(12) . .
C23C C24C C25C C28C 175.1(10) . .
C22C C21C C26C C25C -1.0(11) . .
B1C C21C C26C C25C -175.2(7) . .
C24C C25C C26C C21C -0.8(14) . .
C28' C25C C26C C21C 166.7(12) . .
C28C C25C C26C C21C -173.9(7) . .
C22C C23C C27C F273 -176.1(9) . .
C24C C23C C27C F273 5.1(17) . .
C27" C23C C27C F273 -17.7(13) . .
C22C C23C C27C F272 63.5(12) . .
C24C C23C C27C F272 -115.4(14) . .
C27" C23C C27C F272 -138.1(18) . .
C22C C23C C27C F271 -57.9(12) . .
C24C C23C C27C F271 123.3(13) . .
C27" C23C C27C F271 100.6(17) . .
C22C C23C C27" F274 5.1(16) . .
C24C C23C C27" F274 175.6(11) . .
C27C C23C C27" F274 -22.3(13) . .
C22C C23C C27" F276 -116.4(14) . .
C24C C23C C27" F276 54.0(13) . .
C27C C23C C27" F276 -143.8(19) . .
C22C C23C C27" F275 121.0(13) . .
C24C C23C C27" F275 -68.6(12) . .
C27C C23C C27" F275 93.6(16) . .
C24C C25C C28C F282 -38.0(15) . .
C26C C25C C28C F282 134.8(9) . .
C28' C25C C28C F282 -88(2) . .
C24C C25C C28C F281 -172.0(12) . .
C26C C25C C28C F281 0.9(13) . .
C28' C25C C28C F281 138(2) . .
C24C C25C C28C F283 74.1(13) . .
C26C C25C C28C F283 -113.0(9) . .
C28' C25C C28C F283 24(2) . .
C24C C25C C28' F287 -67.9(13) . .
C26C C25C C28' F287 123.3(14) . .
C28C C25C C28' F287 71(2) . .
C24C C25C C28' F288 54.9(16) . .
C26C C25C C28' F288 -113.9(15) . .
C28C C25C C28' F288 -167(3) . .
C24C C25C C28' F289 174.9(12) . .
C26C C25C C28' F289 6.1(18) . .
C28C C25C C28' F289 -46.4(17) . .
C11C B1C C31C C36C 88.0(7) . .
C41C B1C C31C C36C -34.6(8) . .
C21C B1C C31C C36C -152.5(6) . .
C11C B1C C31C C32C -84.6(6) . .
C41C B1C C31C C32C 152.7(6) . .
C21C B1C C31C C32C 34.9(8) . .
C36C C31C C32C C33C -1.8(9) . .
B1C C31C C32C C33C 171.4(6) . .
C31C C32C C33C C34C 3.1(10) . .
C31C C32C C33C C37C -175.7(6) . .
C32C C33C C34C C35C -1.8(10) . .
C37C C33C C34C C35C 177.0(6) . .
C33C C34C C35C C36C -0.6(10) . .
C33C C34C C35C C38C 179.0(6) . .
C34C C35C C36C C31C 1.8(10) . .
C38C C35C C36C C31C -177.8(5) . .
C32C C31C C36C C35C -0.6(9) . .
B1C C31C C36C C35C -173.6(6) . .
C32C C33C C37C F371 -94.8(7) . .
C34C C33C C37C F371 86.4(7) . .
C32C C33C C37C F373 26.3(8) . .
C34C C33C C37C F373 -152.5(6) . .
C32C C33C C37C F372 144.9(6) . .
C34C C33C C37C F372 -33.9(8) . .
C32C C33C C37C F375 49.3(10) . .
C34C C33C C37C F375 -129.5(9) . .
C32C C33C C37C F376 172.5(8) . .
C34C C33C C37C F376 -6.3(10) . .
C32C C33C C37C F374 -69.8(8) . .
C34C C33C C37C F374 111.5(8) . .
C34C C35C C38C F384 98.7(9) . .
C36C C35C C38C F384 -81.7(9) . .
C34C C35C C38C F382 -105.1(9) . .
C36C C35C C38C F382 74.5(9) . .
C34C C35C C38C F389 176.1(12) . .
C36C C35C C38C F389 -4.3(13) . .
C34C C35C C38C F388 -60.0(11) . .
C36C C35C C38C F388 119.7(10) . .
C34C C35C C38C F385 -29.6(9) . .
C36C C35C C38C F385 150.0(8) . .
C34C C35C C38C F387 54.8(11) . .
C36C C35C C38C F387 -125.6(10) . .
C34C C35C C38C F383 20.0(9) . .
C36C C35C C38C F383 -160.4(8) . .
C34C C35C C38C F381 133.0(7) . .
C36C C35C C38C F381 -47.4(8) . .
C34C C35C C38C F386 -141.8(7) . .
C36C C35C C38C F386 37.8(8) . .
C11C B1C C41C C42C -142.1(7) . .
C21C B1C C41C C42C 96.6(8) . .
C31C B1C C41C C42C -24.3(9) . .
C11C B1C C41C C46C 47.6(8) . .
C21C B1C C41C C46C -73.7(7) . .
C31C B1C C41C C46C 165.4(5) . .
C46C C41C C42C C43C -1.1(11) . .
B1C C41C C42C C43C -171.6(8) . .
C41C C42C C43C C44C 0.1(15) . .
C41C C42C C43C C47' 165.5(9) . .
C41C C42C C43C C47C -166.4(8) . .
C42C C43C C44C C45C 0.9(15) . .
C47' C43C C44C C45C -165.1(9) . .
C47C C43C C44C C45C 166.5(9) . .
C43C C44C C45C C46C -0.9(13) . .
C43C C44C C45C C48C 176.8(8) . .
C44C C45C C46C C41C -0.1(11) . .
C48C C45C C46C C41C -177.8(6) . .
C42C C41C C46C C45C 1.1(10) . .
B1C C41C C46C C45C 172.2(6) . .
C46C C45C C48C F484 74.4(9) . .
C44C C45C C48C F484 -103.3(9) . .
C46C C45C C48C F485 -159.7(7) . .
C44C C45C C48C F485 22.6(10) . .
C46C C45C C48C F483 -7.4(10) . .
C44C C45C C48C F483 174.9(7) . .
C46C C45C C48C F482 -133.9(7) . .
C44C C45C C48C F482 48.4(10) . .
C46C C45C C48C F486 -44.3(9) . .
C44C C45C C48C F486 138.0(8) . .
C46C C45C C48C F481 108.5(8) . .
C44C C45C C48C F481 -69.2(9) . .
C44C C43C C47C F472 19.5(14) . .
C42C C43C C47C F472 -174.3(9) . .
C47' C43C C47C F472 -64.7(14) . .
C44C C43C C47C F473 -104.7(12) . .
C42C C43C C47C F473 61.5(12) . .
C47' C43C C47C F473 171.1(18) . .
C44C C43C C47C F471 136.7(10) . .
C42C C43C C47C F471 -57.1(11) . .
C47' C43C C47C F471 52.5(14) . .
C44C C43C C47' F474 145.4(10) . .
C42C C43C C47' F474 -20.4(15) . .
C47C C43C C47' F474 -104.5(17) . .
C44C C43C C47' F476 18.4(15) . .
C42C C43C C47' F476 -147.5(10) . .
C47C C43C C47' F476 128.5(18) . .
C44C C43C C47' F475 -97.6(11) . .
C42C C43C C47' F475 96.5(12) . .
C47C C43C C47' F475 12.4(13) . .
Cl1D C1D Cl1D C1D -0.002(10) 5_575 5_575
Cl2D C1D Cl1D C1D -8(5) 5_575 5_575
Cl2D C1D Cl1D C1D 149(18) . 5_575
Cl1D C1D Cl2D C1D 10(6) 5_575 5_575
Cl2D C1D Cl2D C1D -0.001(11) 5_575 5_575
Cl1D C1D Cl2D C1D -26(15) . 5_575
